data_7006914
loop_
_publ_author_name
'El-Kadri, Oussama M'
'Heeg, Mary Jane'
'Winter, Charles H.'

_publ_section_title
;
 Film growth precursor development for metal nitrides. Synthesis,
 structure, and volatility of molybdenum(VI) and tungsten(VI) complexes
 containing bis(imido)metal fragments and various nitrogen donor
 ligands.
;
_journal_issue 16
_journal_name_full 'Dalton transactions (Cambridge, England : 2003)'
_journal_page_first 1943
_journal_page_last 1953
_journal_paper_doi 10.1039/b515378f
_journal_year 2006
_chemical_formula_sum 'C26 H50 Cl2 N8 W2'
_chemical_formula_weight 913.34
_chemical_name_systematic
;
?
;
_space_group_IT_number 14
_symmetry_cell_setting monoclinic
_symmetry_space_group_name_Hall '-P 2ybc'
_symmetry_space_group_name_H-M 'P 1 21/c 1'
_atom_sites_solution_hydrogens geom
_atom_sites_solution_primary direct
_atom_sites_solution_secondary difmap
_audit_creation_method SHELXL-97
_cell_angle_alpha 90.00
_cell_angle_beta 98.798(2)
_cell_angle_gamma 90.00
_cell_formula_units_Z 4
_cell_length_a 18.373(3)
_cell_length_b 10.7499(15)
_cell_length_c 18.014(3)
_cell_measurement_reflns_used 936
_cell_measurement_temperature 295(2)
_cell_measurement_theta_max 26.5
_cell_measurement_theta_min 3.25
_cell_volume 3516.0(10)
_computing_cell_refinement 'Bruker SAINT'
_computing_data_collection 'Bruker SMART'
_computing_data_reduction 'Bruker SAINT'
_computing_molecular_graphics SHELXTL-Plus
_computing_publication_material SHELXL-97
_computing_structure_refinement 'SHELXL-97 (Sheldrick, 1997)'
_computing_structure_solution 'SHELXS-97 (Sheldrick, 1990)'
_diffrn_ambient_temperature 295(2)
_diffrn_measured_fraction_theta_full 0.951
_diffrn_measured_fraction_theta_max 0.951
_diffrn_measurement_method 'SMART CCD'
_diffrn_radiation_monochromator graphite
_diffrn_radiation_source 'fine-focus sealed tube'
_diffrn_radiation_type MoK\a
_diffrn_radiation_wavelength 0.71073
_diffrn_reflns_av_R_equivalents 0.038
_diffrn_reflns_av_sigmaI/netI 0.0664
_diffrn_reflns_limit_h_max 23
_diffrn_reflns_limit_h_min -24
_diffrn_reflns_limit_k_max 14
_diffrn_reflns_limit_k_min 0
_diffrn_reflns_limit_l_max 23
_diffrn_reflns_limit_l_min 0
_diffrn_reflns_number 25289
_diffrn_reflns_theta_full 28.26
_diffrn_reflns_theta_max 28.26
_diffrn_reflns_theta_min 2.20
_exptl_absorpt_coefficient_mu 6.717
_exptl_absorpt_correction_T_max 0.4323
_exptl_absorpt_correction_T_min 0.2378
_exptl_absorpt_correction_type multi-scan
_exptl_crystal_colour yellow
_exptl_crystal_density_diffrn 1.725
_exptl_crystal_density_method 'not measured'
_exptl_crystal_description rod
_exptl_crystal_F_000 1776
_exptl_crystal_size_max 0.30
_exptl_crystal_size_mid 0.20
_exptl_crystal_size_min 0.15
_refine_diff_density_max 0.618
_refine_diff_density_min -0.603
_refine_diff_density_rms 0.101
_refine_ls_extinction_method none
_refine_ls_goodness_of_fit_ref 0.816
_refine_ls_hydrogen_treatment mixed
_refine_ls_matrix_type full
_refine_ls_number_parameters 359
_refine_ls_number_reflns 8284
_refine_ls_number_restraints 0
_refine_ls_restrained_S_all 0.816
_refine_ls_R_factor_all 0.0647
_refine_ls_R_factor_gt 0.0264
_refine_ls_shift/su_max 0.001
_refine_ls_shift/su_mean 0.000
_refine_ls_structure_factor_coef Fsqd
_refine_ls_weighting_details 'calc w=1/[\s^2^(Fo^2^)+(0.0183P)^2^+0.0000P] where P=(Fo^2^+2Fc^2^)/3'
_refine_ls_weighting_scheme calc
_refine_ls_wR_factor_gt 0.0418
_refine_ls_wR_factor_ref 0.0464
_reflns_number_gt 5143
_reflns_number_total 8284
_reflns_threshold_expression >2sigma(I)
_cod_data_source_file b515378f.txt
_cod_data_source_block kalu
_cod_depositor_comments
;
The following automatic conversions were performed:
'_exptl_absorpt_correction_type' value 'Multi-scan' changed to
'multi-scan' according to
'/home/saulius/struct/CIF-dictionaries/cif_core.dic' dictionary named
'cif_core.dic' version 2.4.1 from 2010-06-29.

Automatic conversion script
Id: cif_fix_enum 1527 2010-12-29 10:47:43Z saulius 
;
_cod_original_cell_volume 3516.1(9)
_cod_original_sg_symbol_H-M P21/c
_cod_database_code 7006914

loop_
_symmetry_equiv_pos_as_xyz
'x, y, z'
'-x, y+1/2, -z+1/2'
'-x, -y, -z'
'x, -y-1/2, z-1/2'

loop_
_atom_site_label
_atom_site_type_symbol
_atom_site_fract_x
_atom_site_fract_y
_atom_site_fract_z
_atom_site_U_iso_or_equiv
_atom_site_adp_type
_atom_site_occupancy
_atom_site_symmetry_multiplicity
_atom_site_calc_flag
_atom_site_refinement_flags
_atom_site_disorder_assembly
_atom_site_disorder_group
W1 W 0.326901(10) 0.605428(16) 0.270969(10) 0.03705(6) Uani 1 1 d . . .
W2 W 0.191977(10) 0.353752(16) 0.199632(10) 0.03902(6) Uani 1 1 d . . .
Cl1 Cl 0.27842(7) 0.77123(10) 0.19091(7) 0.0568(3) Uani 1 1 d . . .
N1 N 0.34211(19) 0.4156(3) 0.30772(19) 0.0407(9) Uani 1 1 d . . .
N2 N 0.29678(18) 0.3221(3) 0.27596(18) 0.0394(9) Uani 1 1 d . . .
C1 C 0.3917(3) 0.3626(4) 0.3628(2) 0.0493(12) Uani 1 1 d . . .
C2 C 0.3779(3) 0.2370(4) 0.3646(3) 0.0511(13) Uani 1 1 d . . .
H2 H 0.4038 0.1786 0.3964 0.061 Uiso 1 1 calc R . .
C3 C 0.3192(3) 0.2148(4) 0.3109(3) 0.0474(12) Uani 1 1 d . . .
C4 C 0.4495(3) 0.4345(5) 0.4118(3) 0.0825(19) Uani 1 1 d . . .
H4A H 0.4807 0.4756 0.3813 0.099 Uiso 1 1 calc R . .
H4B H 0.4785 0.3789 0.4461 0.099 Uiso 1 1 calc R . .
H4C H 0.4266 0.4953 0.4397 0.099 Uiso 1 1 calc R . .
C5 C 0.2830(3) 0.0953(4) 0.2883(3) 0.0834(19) Uani 1 1 d . . .
H5A H 0.2367 0.0909 0.3067 0.100 Uiso 1 1 calc R . .
H5B H 0.3140 0.0280 0.3091 0.100 Uiso 1 1 calc R . .
H5C H 0.2748 0.0891 0.2345 0.100 Uiso 1 1 calc R . .
N3 N 0.32161(19) 0.5067(3) 0.16056(18) 0.0363(9) Uani 1 1 d . . .
N4 N 0.27435(19) 0.4109(3) 0.13374(19) 0.0384(9) Uani 1 1 d . . .
C6 C 0.3621(2) 0.5336(4) 0.1059(2) 0.0397(11) Uani 1 1 d . . .
C7 C 0.3420(3) 0.4567(4) 0.0457(2) 0.0516(13) Uani 1 1 d . . .
H7 H 0.3613 0.4559 0.0009 0.062 Uiso 1 1 calc R . .
C8 C 0.2875(3) 0.3810(4) 0.0648(2) 0.0509(13) Uani 1 1 d . . .
C9 C 0.4192(2) 0.6323(4) 0.1115(2) 0.0518(13) Uani 1 1 d . . .
H9A H 0.3966 0.7119 0.1163 0.062 Uiso 1 1 calc R . .
H9B H 0.4422 0.6316 0.0671 0.062 Uiso 1 1 calc R . .
H9C H 0.4556 0.6174 0.1548 0.062 Uiso 1 1 calc R . .
C10 C 0.2472(3) 0.2799(5) 0.0175(3) 0.099(2) Uani 1 1 d . . .
H10A H 0.2514 0.2032 0.0451 0.119 Uiso 1 1 calc R . .
H10B H 0.2682 0.2699 -0.0277 0.119 Uiso 1 1 calc R . .
H10C H 0.1961 0.3020 0.0049 0.119 Uiso 1 1 calc R . .
N5 N 0.2769(2) 0.6430(3) 0.3424(2) 0.0482(10) Uani 1 1 d . . .
C11 C 0.2411(3) 0.6775(4) 0.4058(3) 0.0621(15) Uani 1 1 d . . .
C12 C 0.1681(3) 0.6151(6) 0.4023(3) 0.109(2) Uani 1 1 d . . .
H12A H 0.1368 0.6389 0.3568 0.131 Uiso 1 1 calc R . .
H12B H 0.1458 0.6398 0.4448 0.131 Uiso 1 1 calc R . .
H12C H 0.1748 0.5265 0.4029 0.131 Uiso 1 1 calc R . .
C13 C 0.2895(4) 0.6421(8) 0.4770(3) 0.157(4) Uani 1 1 d . . .
H13A H 0.2958 0.5534 0.4787 0.188 Uiso 1 1 calc R . .
H13B H 0.2672 0.6686 0.5191 0.188 Uiso 1 1 calc R . .
H13C H 0.3366 0.6815 0.4789 0.188 Uiso 1 1 calc R . .
C14 C 0.2301(5) 0.8157(5) 0.4018(5) 0.206(5) Uani 1 1 d . . .
H14A H 0.2771 0.8564 0.4079 0.247 Uiso 1 1 calc R . .
H14B H 0.2035 0.8416 0.4411 0.247 Uiso 1 1 calc R . .
H14C H 0.2025 0.8375 0.3540 0.247 Uiso 1 1 calc R . .
N6 N 0.41542(19) 0.6636(3) 0.29271(18) 0.0441(9) Uani 1 1 d . . .
C15 C 0.4736(3) 0.7516(4) 0.3256(3) 0.0543(13) Uani 1 1 d . . .
C16 C 0.4600(3) 0.7947(5) 0.4034(3) 0.090(2) Uani 1 1 d . . .
H16A H 0.4122 0.8321 0.3994 0.109 Uiso 1 1 calc R . .
H16B H 0.4969 0.8545 0.4228 0.109 Uiso 1 1 calc R . .
H16C H 0.4627 0.7245 0.4366 0.109 Uiso 1 1 calc R . .
C17 C 0.5483(3) 0.6893(5) 0.3295(3) 0.0805(18) Uani 1 1 d . . .
H17A H 0.5523 0.6231 0.3657 0.097 Uiso 1 1 calc R . .
H17B H 0.5865 0.7493 0.3443 0.097 Uiso 1 1 calc R . .
H17C H 0.5533 0.6561 0.2811 0.097 Uiso 1 1 calc R . .
C18 C 0.4695(3) 0.8611(4) 0.2716(3) 0.0802(18) Uani 1 1 d . . .
H18A H 0.4775 0.8322 0.2231 0.096 Uiso 1 1 calc R . .
H18B H 0.5066 0.9210 0.2901 0.096 Uiso 1 1 calc R . .
H18C H 0.4218 0.8991 0.2675 0.096 Uiso 1 1 calc R . .
Cl2 Cl 0.14244(8) 0.30604(13) 0.31122(7) 0.0709(4) Uani 1 1 d . . .
N7 N 0.1403(2) 0.4879(3) 0.1779(2) 0.0483(10) Uani 1 1 d . . .
C19 C 0.0849(3) 0.5726(4) 0.1416(3) 0.0587(14) Uani 1 1 d . . .
C20 C 0.0801(3) 0.6868(4) 0.1906(3) 0.0754(17) Uani 1 1 d . . .
H20A H 0.0664 0.6618 0.2377 0.090 Uiso 1 1 calc R . .
H20B H 0.0438 0.7431 0.1656 0.090 Uiso 1 1 calc R . .
H20C H 0.1272 0.7275 0.1994 0.090 Uiso 1 1 calc R . .
C21 C 0.0108(3) 0.5082(5) 0.1282(4) 0.100(2) Uani 1 1 d . . .
H21A H 0.0122 0.4415 0.0930 0.120 Uiso 1 1 calc R . .
H21B H -0.0265 0.5668 0.1083 0.120 Uiso 1 1 calc R . .
H21C H -0.0002 0.4754 0.1748 0.120 Uiso 1 1 calc R . .
C22 C 0.1096(3) 0.6126(5) 0.0674(3) 0.097(2) Uani 1 1 d . . .
H22A H 0.1594 0.6422 0.0772 0.116 Uiso 1 1 calc R . .
H22B H 0.0780 0.6779 0.0449 0.116 Uiso 1 1 calc R . .
H22C H 0.1067 0.5428 0.0339 0.116 Uiso 1 1 calc R . .
N8 N 0.1528(2) 0.2274(3) 0.1474(2) 0.0516(10) Uani 1 1 d . . .
C23 C 0.1005(3) 0.1341(5) 0.1123(3) 0.0660(15) Uani 1 1 d . . .
C24 C 0.1417(3) 0.0185(4) 0.0987(3) 0.097(2) Uani 1 1 d . . .
H24A H 0.1740 0.0354 0.0627 0.117 Uiso 1 1 calc R . .
H24B H 0.1075 -0.0456 0.0797 0.117 Uiso 1 1 calc R . .
H24C H 0.1702 -0.0087 0.1450 0.117 Uiso 1 1 calc R . .
C25 C 0.0475(4) 0.1096(7) 0.1643(4) 0.164(4) Uani 1 1 d . . .
H25A H 0.0736 0.0825 0.2118 0.197 Uiso 1 1 calc R . .
H25B H 0.0137 0.0458 0.1437 0.197 Uiso 1 1 calc R . .
H25C H 0.0208 0.1843 0.1712 0.197 Uiso 1 1 calc R . .
C26 C 0.0618(4) 0.1781(6) 0.0365(4) 0.136(3) Uani 1 1 d . . .
H26A H 0.0448 0.2618 0.0408 0.163 Uiso 1 1 calc R . .
H26B H 0.0206 0.1248 0.0199 0.163 Uiso 1 1 calc R . .
H26C H 0.0955 0.1755 0.0007 0.163 Uiso 1 1 calc R . .

loop_
_atom_site_aniso_label
_atom_site_aniso_U_11
_atom_site_aniso_U_22
_atom_site_aniso_U_33
_atom_site_aniso_U_23
_atom_site_aniso_U_13
_atom_site_aniso_U_12
W1 0.04165(12) 0.04048(10) 0.02925(10) -0.00228(8) 0.00613(9) -0.00316(9)
W2 0.03601(12) 0.04294(10) 0.03758(12) -0.00184(9) 0.00392(9) -0.00153(9)
Cl1 0.0658(9) 0.0475(6) 0.0567(8) 0.0089(6) 0.0080(7) 0.0077(6)
N1 0.044(2) 0.042(2) 0.034(2) 0.0038(17) 0.0016(18) -0.0031(18)
N2 0.038(2) 0.041(2) 0.040(2) 0.0070(17) 0.0080(19) -0.0016(17)
C1 0.050(3) 0.062(3) 0.034(3) 0.005(2) -0.001(2) -0.003(3)
C2 0.050(3) 0.053(3) 0.048(3) 0.016(2) 0.001(3) 0.003(2)
C3 0.048(3) 0.042(3) 0.051(3) 0.008(2) 0.004(3) -0.002(2)
C4 0.092(5) 0.081(4) 0.062(4) 0.015(3) -0.030(3) 0.000(3)
C5 0.084(4) 0.052(3) 0.107(5) 0.020(3) -0.008(4) -0.004(3)
N3 0.036(2) 0.0411(19) 0.032(2) 0.0011(16) 0.0068(18) 0.0020(17)
N4 0.040(2) 0.043(2) 0.032(2) 0.0047(17) 0.0058(18) -0.0017(17)
C6 0.039(3) 0.049(3) 0.032(3) 0.003(2) 0.006(2) 0.003(2)
C7 0.061(4) 0.063(3) 0.031(3) -0.001(2) 0.006(3) -0.002(3)
C8 0.062(4) 0.060(3) 0.031(3) -0.010(2) 0.009(3) -0.004(3)
C9 0.055(3) 0.060(3) 0.043(3) 0.009(2) 0.016(3) -0.007(3)
C10 0.114(6) 0.128(5) 0.064(4) -0.044(4) 0.043(4) -0.054(4)
N5 0.054(3) 0.049(2) 0.045(2) -0.0034(19) 0.018(2) 0.0028(19)
C11 0.079(4) 0.066(3) 0.049(3) -0.011(3) 0.032(3) -0.015(3)
C12 0.078(5) 0.183(7) 0.074(4) -0.040(5) 0.038(4) -0.036(5)
C13 0.107(6) 0.325(12) 0.043(4) -0.008(6) 0.030(4) -0.024(7)
C14 0.367(14) 0.074(5) 0.240(10) -0.024(5) 0.247(11) 0.007(6)
N6 0.047(2) 0.049(2) 0.036(2) 0.0015(17) 0.0061(19) -0.0027(19)
C15 0.045(3) 0.063(3) 0.054(3) -0.009(3) 0.004(3) -0.018(3)
C16 0.105(5) 0.110(5) 0.059(4) -0.039(3) 0.024(4) -0.044(4)
C17 0.048(4) 0.104(4) 0.087(5) -0.023(4) 0.002(3) -0.023(3)
C18 0.088(5) 0.071(4) 0.081(4) -0.013(3) 0.013(4) -0.037(3)
Cl2 0.0661(10) 0.0924(9) 0.0593(9) 0.0133(7) 0.0253(8) -0.0052(8)
N7 0.051(3) 0.056(2) 0.041(2) 0.0021(19) 0.019(2) 0.008(2)
C19 0.050(4) 0.060(3) 0.063(4) -0.001(3) 0.003(3) 0.012(3)
C20 0.062(4) 0.063(3) 0.102(5) -0.002(3) 0.016(4) 0.013(3)
C21 0.072(5) 0.087(4) 0.137(6) -0.021(4) 0.002(4) 0.012(4)
C22 0.112(5) 0.121(5) 0.056(4) 0.030(4) 0.008(4) 0.036(4)
N8 0.042(3) 0.057(2) 0.059(3) -0.013(2) 0.017(2) -0.0073(19)
C23 0.056(4) 0.059(3) 0.081(4) -0.021(3) 0.005(3) -0.015(3)
C24 0.103(5) 0.060(4) 0.123(6) -0.032(4) 0.000(4) -0.009(3)
C25 0.136(7) 0.185(8) 0.197(9) -0.114(7) 0.109(7) -0.120(6)
C26 0.113(6) 0.092(5) 0.174(8) -0.011(5) -0.072(6) -0.029(4)

loop_
_atom_type_symbol
_atom_type_description
_atom_type_scat_dispersion_real
_atom_type_scat_dispersion_imag
_atom_type_scat_source
C C 0.0033 0.0016 'International Tables Vol C Tables 4.2.6.8 and 6.1.1.4'
H H 0.0000 0.0000 'International Tables Vol C Tables 4.2.6.8 and 6.1.1.4'
N N 0.0061 0.0033 'International Tables Vol C Tables 4.2.6.8 and 6.1.1.4'
Cl Cl 0.1484 0.1585 'International Tables Vol C Tables 4.2.6.8 and 6.1.1.4'
W W -0.8490 6.8722 'International Tables Vol C Tables 4.2.6.8 and 6.1.1.4'

loop_
_geom_angle_atom_site_label_1
_geom_angle_atom_site_label_2
_geom_angle_atom_site_label_3
_geom_angle
_geom_angle_site_symmetry_1
_geom_angle_site_symmetry_3
_geom_angle_publ_flag
N6 W1 N5 109.42(16) . . ?
N6 W1 N1 101.53(14) . . ?
N5 W1 N1 92.93(14) . . ?
N6 W1 N3 106.46(14) . . ?
N5 W1 N3 144.11(15) . . ?
N1 W1 N3 79.04(12) . . ?
N6 W1 Cl1 96.79(11) . . ?
N5 W1 Cl1 94.80(12) . . ?
N1 W1 Cl1 156.46(10) . . ?
N3 W1 Cl1 81.69(8) . . ?
N7 W2 N8 110.97(17) . . ?
N7 W2 N4 92.58(14) . . ?
N8 W2 N4 101.08(14) . . ?
N7 W2 N2 131.37(15) . . ?
N8 W2 N2 117.61(15) . . ?
N4 W2 N2 76.60(12) . . ?
N7 W2 Cl2 95.89(11) . . ?
N8 W2 Cl2 96.19(12) . . ?
N4 W2 Cl2 156.59(10) . . ?
N2 W2 Cl2 81.45(9) . . ?
C1 N1 N2 107.0(3) . . ?
C1 N1 W1 131.4(3) . . ?
N2 N1 W1 121.6(3) . . ?
C3 N2 N1 108.0(3) . . ?
C3 N2 W2 126.6(3) . . ?
N1 N2 W2 124.1(2) . . ?
N1 C1 C2 108.8(4) . . ?
N1 C1 C4 123.4(4) . . ?
C2 C1 C4 127.8(4) . . ?
C3 C2 C1 106.6(4) . . ?
N2 C3 C2 109.6(4) . . ?
N2 C3 C5 121.7(4) . . ?
C2 C3 C5 128.7(4) . . ?
C6 N3 N4 106.9(3) . . ?
C6 N3 W1 126.2(3) . . ?
N4 N3 W1 126.9(3) . . ?
C8 N4 N3 108.0(3) . . ?
C8 N4 W2 133.2(3) . . ?
N3 N4 W2 118.4(3) . . ?
N3 C6 C7 109.6(4) . . ?
N3 C6 C9 124.3(4) . . ?
C7 C6 C9 126.1(4) . . ?
C6 C7 C8 106.2(4) . . ?
N4 C8 C7 109.3(4) . . ?
N4 C8 C10 123.7(4) . . ?
C7 C8 C10 126.9(4) . . ?
C11 N5 W1 175.2(3) . . ?
N5 C11 C13 109.2(5) . . ?
N5 C11 C12 111.4(4) . . ?
C13 C11 C12 109.6(5) . . ?
N5 C11 C14 106.9(4) . . ?
C13 C11 C14 110.6(6) . . ?
C12 C11 C14 109.2(6) . . ?
C15 N6 W1 156.4(3) . . ?
N6 C15 C18 106.0(4) . . ?
N6 C15 C17 109.1(4) . . ?
C18 C15 C17 109.0(4) . . ?
N6 C15 C16 110.6(4) . . ?
C18 C15 C16 110.6(4) . . ?
C17 C15 C16 111.3(5) . . ?
C19 N7 W2 161.4(3) . . ?
N7 C19 C21 109.7(4) . . ?
N7 C19 C22 106.8(4) . . ?
C21 C19 C22 111.5(5) . . ?
N7 C19 C20 110.2(4) . . ?
C21 C19 C20 109.3(4) . . ?
C22 C19 C20 109.3(4) . . ?
C23 N8 W2 163.0(3) . . ?
N8 C23 C25 107.5(4) . . ?
N8 C23 C24 109.0(4) . . ?
C25 C23 C24 110.8(5) . . ?
N8 C23 C26 111.2(4) . . ?
C25 C23 C26 111.3(6) . . ?
C24 C23 C26 107.0(5) . . ?

loop_
_geom_bond_atom_site_label_1
_geom_bond_atom_site_label_2
_geom_bond_distance
_geom_bond_site_symmetry_2
_geom_bond_publ_flag
W1 N6 1.730(3) . ?
W1 N5 1.739(4) . ?
W1 N1 2.151(3) . ?
W1 N3 2.243(3) . ?
W1 Cl1 2.3786(11) . ?
W2 N7 1.738(3) . ?
W2 N8 1.744(3) . ?
W2 N4 2.151(3) . ?
W2 N2 2.215(3) . ?
W2 Cl2 2.3858(13) . ?
N1 C1 1.365(5) . ?
N1 N2 1.373(4) . ?
N2 C3 1.347(5) . ?
C1 C2 1.375(6) . ?
C1 C4 1.490(6) . ?
C2 C3 1.356(6) . ?
C3 C5 1.475(6) . ?
N3 C6 1.354(5) . ?
N3 N4 1.386(4) . ?
N4 C8 1.340(5) . ?
C6 C7 1.368(5) . ?
C6 C9 1.484(5) . ?
C7 C8 1.375(6) . ?
C8 C10 1.504(6) . ?
N5 C11 1.450(5) . ?
C11 C13 1.494(7) . ?
C11 C12 1.492(7) . ?
C11 C14 1.499(7) . ?
N6 C15 1.481(5) . ?
C15 C18 1.522(6) . ?
C15 C17 1.520(6) . ?
C15 C16 1.531(6) . ?
N7 C19 1.445(5) . ?
C19 C21 1.514(7) . ?
C19 C22 1.536(7) . ?
C19 C20 1.522(6) . ?
N8 C23 1.464(5) . ?
C23 C25 1.475(7) . ?
C23 C24 1.495(6) . ?
C23 C26 1.516(7) . ?
